data_4030316
loop_
_publ_author_name
'Seifert, Cole W.'
'Pindi, Suresh'
'Li, Guigen'

_publ_section_title
;
 Asymmetric Carbamoyl Anion Additions to Chiral N-Phosphonyl Imines via
 the GAP Chemistry Process and Stereoselectivity Enrichments.
;
_journal_issue 1
_journal_name_full 'The Journal of organic chemistry'
_journal_page_first 447
_journal_paper_doi 10.1021/jo5024443
_journal_volume 80
_journal_year 2014
_chemical_absolute_configuration ad
_chemical_formula_sum 'C24 H39 N4 O3 P'
_chemical_formula_weight 462.56
_chemical_name_systematic
;
(S)-2-(((3aR,7aR)-1,3-diisopropyl-2-oxidohexahydro-1H-benzo[d][1,3,2]
diazaphosphol-2(3H)-yl)amino)-1-morhpolino-2-phenylethanone
;
_space_group_IT_number 4
_symmetry_cell_setting monoclinic
_symmetry_Int_Tables_number 4
_symmetry_space_group_name_Hall 'P 2yb'
_symmetry_space_group_name_H-M 'P 1 21 1'
_atom_sites_solution_hydrogens geom
_atom_sites_solution_primary dual
_atom_sites_solution_secondary difmap
_audit_creation_date 2014-08-07T08:23:03-00:00
_audit_creation_method 'WinGX routine CIF_UPDATE'
_cell_angle_alpha 90
_cell_angle_beta 93.7890(19)
_cell_angle_gamma 90
_cell_formula_units_Z 2
_cell_length_a 9.2564(3)
_cell_length_b 11.0884(4)
_cell_length_c 11.8407(4)
_cell_measurement_reflns_used 7037
_cell_measurement_temperature 100(2)
_cell_measurement_theta_max 27.11
_cell_measurement_theta_min 2.52
_cell_volume 1212.66(7)
_computing_cell_refinement 'Bruker SAINT'
_computing_data_collection 'Bruker APEX2'
_computing_data_reduction 'Bruker SAINT'
_computing_structure_refinement 'SHELXL-2014 (Sheldrick 2014)'
_computing_structure_solution 'SHELXS-97 (Sheldrick 2008)'
_diffrn_ambient_temperature 100(2)
_diffrn_measured_fraction_theta_full 0.994
_diffrn_measured_fraction_theta_max 0.987
_diffrn_measurement_device_type 'Bruker APEX-II CCD'
_diffrn_measurement_method '\f and \w scans'
_diffrn_radiation_monochromator graphite
_diffrn_radiation_source 'fine-focus sealed tube'
_diffrn_radiation_type MoK\a
_diffrn_radiation_wavelength 0.71073
_diffrn_reflns_av_R_equivalents 0.023
_diffrn_reflns_Laue_measured_fraction_full 0.994
_diffrn_reflns_Laue_measured_fraction_max 0.987
_diffrn_reflns_limit_h_max 11
_diffrn_reflns_limit_h_min -11
_diffrn_reflns_limit_k_max 14
_diffrn_reflns_limit_k_min -8
_diffrn_reflns_limit_l_max 12
_diffrn_reflns_limit_l_min -15
_diffrn_reflns_number 11205
_diffrn_reflns_point_group_measured_fraction_full 0.863
_diffrn_reflns_point_group_measured_fraction_max 0.836
_diffrn_reflns_theta_full 25.242
_diffrn_reflns_theta_max 27.11
_diffrn_reflns_theta_min 2.205
_exptl_absorpt_coefficient_mu 0.146
_exptl_absorpt_correction_T_max 0.7455
_exptl_absorpt_correction_T_min 0.6986
_exptl_absorpt_correction_type multi-scan
_exptl_absorpt_process_details SADABS
_exptl_crystal_colour colourless
_exptl_crystal_density_diffrn 1.267
_exptl_crystal_description balde
_exptl_crystal_F_000 500
_exptl_crystal_size_max 0.33
_exptl_crystal_size_mid 0.31
_exptl_crystal_size_min 0.04
_refine_diff_density_max 0.303
_refine_diff_density_min -0.265
_refine_diff_density_rms 0.04
_refine_ls_abs_structure_details
;
 Flack x determined using 1574 quotients [(I+)-(I-)]/[(I+)+(I-)]
 (Parsons, Flack and Wagner, Acta Cryst. B69 (2013) 249-259).
;
_refine_ls_abs_structure_Flack -0.03(4)
_refine_ls_extinction_method none
_refine_ls_goodness_of_fit_ref 1.055
_refine_ls_hydrogen_treatment constr
_refine_ls_matrix_type full
_refine_ls_number_parameters 290
_refine_ls_number_reflns 4489
_refine_ls_number_restraints 1
_refine_ls_restrained_S_all 1.055
_refine_ls_R_factor_all 0.0316
_refine_ls_R_factor_gt 0.0296
_refine_ls_shift/su_max 0
_refine_ls_shift/su_mean 0
_refine_ls_structure_factor_coef Fsqd
_refine_ls_weighting_details 'w=1/[\s^2^(Fo^2^)+(0.0398P)^2^+0.1551P] where P=(Fo^2^+2Fc^2^)/3'
_refine_ls_weighting_scheme calc
_refine_ls_wR_factor_gt 0.0707
_refine_ls_wR_factor_ref 0.0718
_reflns_number_gt 4278
_reflns_number_total 4489
_reflns_threshold_expression 'I > 2\s(I)'
_cod_data_source_file jo5024443_si_001.cif
_cod_data_source_block 5c
_cod_depositor_comments 'Adding full bibliography for 4030316.cif.'
_cod_original_sg_symbol_H-M 'P 21'
_cod_database_code 4030316
_shelx_estimated_absorpt_t_min 0.953
_shelx_estimated_absorpt_t_max 0.994
_shelxl_version_number 2014-3

loop_
_symmetry_equiv_pos_as_xyz
'x, y, z'
'-x, y+1/2, -z'

loop_
_atom_site_label
_atom_site_type_symbol
_atom_site_fract_x
_atom_site_fract_y
_atom_site_fract_z
_atom_site_U_iso_or_equiv
_atom_site_adp_type
_atom_site_occupancy
_atom_site_site_symmetry_order
_atom_site_calc_flag
_atom_site_refinement_flags_posn
_atom_site_refinement_flags_adp
P1 P 0.34601(5) 0.43872(5) 0.26052(4) 0.01003(12) Uani 1 1 d . .
O1 O 0.31608(15) 0.31000(14) 0.28126(13) 0.0145(3) Uani 1 1 d . .
O2 O 0.10589(16) 0.66589(14) 0.46997(13) 0.0187(4) Uani 1 1 d . .
O3 O -0.04082(16) 0.49142(15) 0.82186(13) 0.0199(4) Uani 1 1 d . .
N1 N 0.52083(17) 0.47928(16) 0.26385(15) 0.0118(4) Uani 1 1 d . .
N2 N 0.30492(17) 0.49602(17) 0.13282(15) 0.0113(4) Uani 1 1 d . .
N3 N 0.25821(18) 0.51763(17) 0.35269(14) 0.0117(4) Uani 1 1 d . .
H3 H 0.2346 0.5926 0.3353 0.014 Uiso 1 1 calc R U
N4 N 0.03893(18) 0.52843(17) 0.59764(15) 0.0127(4) Uani 1 1 d . .
C1 C 0.5590(2) 0.5193(2) 0.15135(17) 0.0127(4) Uani 1 1 d . .
H1 H 0.5797 0.4465 0.1052 0.015 Uiso 1 1 calc R U
C2 C 0.6849(2) 0.6077(2) 0.14535(19) 0.0163(5) Uani 1 1 d . .
H2A H 0.6666 0.6808 0.1903 0.020 Uiso 1 1 calc R U
H2B H 0.7757 0.5699 0.1768 0.020 Uiso 1 1 calc R U
C3 C 0.6989(2) 0.6417(2) 0.0216(2) 0.0209(5) Uani 1 1 d . .
H3A H 0.7304 0.5699 -0.0199 0.025 Uiso 1 1 calc R U
H3B H 0.7749 0.7042 0.0176 0.025 Uiso 1 1 calc R U
C4 C 0.5572(2) 0.6895(2) -0.0365(2) 0.0202(5) Uani 1 1 d . .
H4A H 0.5704 0.7026 -0.1179 0.024 Uiso 1 1 calc R U
H4B H 0.5334 0.7682 -0.0029 0.024 Uiso 1 1 calc R U
C5 C 0.4309(2) 0.6016(2) -0.02410(19) 0.0175(5) Uani 1 1 d . .
H5A H 0.3394 0.6373 -0.0569 0.021 Uiso 1 1 calc R U
H5B H 0.4485 0.5253 -0.0643 0.021 Uiso 1 1 calc R U
C6 C 0.4206(2) 0.5780(2) 0.10099(18) 0.0121(4) Uani 1 1 d . .
H6 H 0.4080 0.6570 0.1398 0.015 Uiso 1 1 calc R U
C7 C 0.6258(2) 0.4081(2) 0.33703(18) 0.0144(5) Uani 1 1 d . .
H7 H 0.5681 0.3628 0.3916 0.017 Uiso 1 1 calc R U
C8 C 0.7072(2) 0.3149(2) 0.27245(19) 0.0163(5) Uani 1 1 d . .
H8A H 0.6380 0.2606 0.2321 0.024 Uiso 1 1 calc R U
H8B H 0.7706 0.2682 0.3256 0.024 Uiso 1 1 calc R U
H8C H 0.7657 0.3556 0.2179 0.024 Uiso 1 1 calc R U
C9 C 0.7292(2) 0.4893(2) 0.4073(2) 0.0201(5) Uani 1 1 d . .
H9A H 0.7959 0.5283 0.3578 0.030 Uiso 1 1 calc R U
H9B H 0.7844 0.4408 0.4643 0.030 Uiso 1 1 calc R U
H9C H 0.6738 0.5510 0.4450 0.030 Uiso 1 1 calc R U
C10 C 0.1572(2) 0.5210(2) 0.08423(18) 0.0147(5) Uani 1 1 d . .
H10 H 0.1615 0.5209 0.0001 0.018 Uiso 1 1 calc R U
C11 C 0.1016(2) 0.6452(2) 0.1173(2) 0.0201(5) Uani 1 1 d . .
H11A H 0.0830 0.6453 0.1979 0.030 Uiso 1 1 calc R U
H11B H 0.0117 0.6634 0.0722 0.030 Uiso 1 1 calc R U
H11C H 0.1745 0.7066 0.1032 0.030 Uiso 1 1 calc R U
C12 C 0.0525(2) 0.4222(2) 0.11321(19) 0.0177(5) Uani 1 1 d . .
H12A H 0.0910 0.3437 0.0917 0.027 Uiso 1 1 calc R U
H12B H -0.0413 0.4358 0.0719 0.027 Uiso 1 1 calc R U
H12C H 0.0401 0.4231 0.1948 0.027 Uiso 1 1 calc R U
C13 C 0.2176(2) 0.47039(19) 0.46102(17) 0.0112(4) Uani 1 1 d . .
H13 H 0.1649 0.3924 0.4478 0.013 Uiso 1 1 calc R U
C14 C 0.3469(2) 0.4495(2) 0.54532(17) 0.0127(4) Uani 1 1 d . .
C15 C 0.3926(2) 0.3330(2) 0.5713(2) 0.0176(5) Uani 1 1 d . .
H15 H 0.3426 0.2662 0.5372 0.021 Uiso 1 1 calc R U
C16 C 0.5119(3) 0.3138(3) 0.6475(2) 0.0247(6) Uani 1 1 d . .
H16 H 0.5427 0.2339 0.6653 0.030 Uiso 1 1 calc R U
C17 C 0.5849(2) 0.4101(3) 0.6969(2) 0.0258(6) Uani 1 1 d . .
H17 H 0.6655 0.3966 0.7493 0.031 Uiso 1 1 calc R U
C18 C 0.5410(2) 0.5271(3) 0.6704(2) 0.0225(5) Uani 1 1 d . .
H18 H 0.5917 0.5938 0.7041 0.027 Uiso 1 1 calc R U
C19 C 0.4228(2) 0.5459(2) 0.59446(19) 0.0167(5) Uani 1 1 d . .
H19 H 0.3933 0.6260 0.5758 0.020 Uiso 1 1 calc R U
C20 C 0.1135(2) 0.5633(2) 0.50941(18) 0.0127(4) Uani 1 1 d . .
C21 C -0.0602(2) 0.6121(2) 0.64905(19) 0.0158(5) Uani 1 1 d . .
H21A H -0.1615 0.5887 0.6274 0.019 Uiso 1 1 calc R U
H21B H -0.0446 0.6947 0.6205 0.019 Uiso 1 1 calc R U
C22 C -0.0354(2) 0.6107(2) 0.7767(2) 0.0181(5) Uani 1 1 d . .
H22A H 0.0603 0.6467 0.7984 0.022 Uiso 1 1 calc R U
H22B H -0.1102 0.6609 0.8101 0.022 Uiso 1 1 calc R U
C23 C 0.0657(2) 0.4178(2) 0.77394(19) 0.0187(5) Uani 1 1 d . .
H23A H 0.0648 0.3365 0.8083 0.022 Uiso 1 1 calc R U
H23B H 0.1628 0.4533 0.7911 0.022 Uiso 1 1 calc R U
C24 C 0.0368(2) 0.4073(2) 0.64686(18) 0.0155(5) Uani 1 1 d . .
H24A H 0.1119 0.3564 0.6148 0.019 Uiso 1 1 calc R U
H24B H -0.0588 0.3692 0.6290 0.019 Uiso 1 1 calc R U

loop_
_atom_site_aniso_label
_atom_site_aniso_U_11
_atom_site_aniso_U_22
_atom_site_aniso_U_33
_atom_site_aniso_U_23
_atom_site_aniso_U_13
_atom_site_aniso_U_12
P1 0.0094(2) 0.0112(3) 0.0097(2) 0.0002(2) 0.00154(17) 0.0004(2)
O1 0.0154(7) 0.0125(8) 0.0157(8) 0.0000(7) 0.0031(6) -0.0001(6)
O2 0.0234(8) 0.0146(9) 0.0192(9) 0.0051(7) 0.0086(7) 0.0066(7)
O3 0.0262(8) 0.0188(9) 0.0154(8) 0.0008(7) 0.0074(7) -0.0013(7)
N1 0.0085(7) 0.0157(10) 0.0112(9) 0.0033(7) 0.0018(6) 0.0003(7)
N2 0.0095(7) 0.0131(10) 0.0112(9) 0.0020(7) 0.0008(7) -0.0003(7)
N3 0.0150(8) 0.0098(9) 0.0107(9) 0.0019(8) 0.0042(7) 0.0029(7)
N4 0.0149(8) 0.0117(9) 0.0120(9) -0.0005(8) 0.0042(7) 0.0011(7)
C1 0.0113(9) 0.0155(12) 0.0114(10) 0.0009(9) 0.0018(8) 0.0015(8)
C2 0.0115(9) 0.0187(12) 0.0186(12) 0.0029(10) 0.0004(8) -0.0007(9)
C3 0.0127(10) 0.0292(15) 0.0213(13) 0.0091(11) 0.0041(9) -0.0022(9)
C4 0.0160(10) 0.0263(14) 0.0185(12) 0.0120(11) 0.0019(9) -0.0021(10)
C5 0.0149(9) 0.0239(13) 0.0136(11) 0.0056(10) 0.0012(8) -0.0012(9)
C6 0.0101(9) 0.0139(12) 0.0124(11) 0.0018(9) 0.0011(8) -0.0001(8)
C7 0.0115(9) 0.0200(14) 0.0115(10) 0.0042(9) 0.0002(8) 0.0019(8)
C8 0.0150(9) 0.0155(12) 0.0182(11) 0.0035(10) 0.0003(8) 0.0027(9)
C9 0.0202(10) 0.0238(13) 0.0157(12) -0.0025(10) -0.0034(9) 0.0012(10)
C10 0.0112(9) 0.0184(12) 0.0141(11) 0.0020(10) -0.0017(8) 0.0008(8)
C11 0.0143(10) 0.0180(13) 0.0275(14) 0.0033(11) -0.0027(9) 0.0039(9)
C12 0.0136(9) 0.0198(13) 0.0196(11) 0.0009(10) -0.0005(8) 0.0002(9)
C13 0.0130(9) 0.0103(11) 0.0106(10) -0.0012(8) 0.0029(8) -0.0006(8)
C14 0.0130(8) 0.0154(12) 0.0102(10) 0.0018(9) 0.0048(7) 0.0038(9)
C15 0.0195(11) 0.0167(13) 0.0172(12) 0.0027(10) 0.0055(9) 0.0022(9)
C16 0.0231(12) 0.0279(15) 0.0240(14) 0.0107(12) 0.0079(10) 0.0099(11)
C17 0.0164(10) 0.0435(19) 0.0175(12) 0.0073(11) 0.0014(9) 0.0062(11)
C18 0.0172(11) 0.0327(15) 0.0178(12) -0.0052(11) 0.0035(9) -0.0030(10)
C19 0.0179(10) 0.0169(13) 0.0158(12) -0.0026(9) 0.0043(9) 0.0006(9)
C20 0.0116(9) 0.0146(11) 0.0118(11) -0.0012(9) -0.0006(8) 0.0010(8)
C21 0.0148(9) 0.0168(12) 0.0159(11) -0.0013(10) 0.0031(8) 0.0034(9)
C22 0.0220(10) 0.0162(12) 0.0168(12) -0.0020(10) 0.0057(9) -0.0014(9)
C23 0.0221(10) 0.0169(13) 0.0173(11) 0.0025(10) 0.0026(8) -0.0006(10)
C24 0.0166(9) 0.0123(12) 0.0181(11) 0.0002(9) 0.0064(9) -0.0023(8)

loop_
_atom_type_symbol
_atom_type_description
_atom_type_scat_dispersion_real
_atom_type_scat_dispersion_imag
_atom_type_scat_source
C C 0.0033 0.0016 'International Tables Vol C Tables 4.2.6.8 and 6.1.1.4'
H H 0 0 'International Tables Vol C Tables 4.2.6.8 and 6.1.1.4'
N N 0.0061 0.0033 'International Tables Vol C Tables 4.2.6.8 and 6.1.1.4'
O O 0.0106 0.006 'International Tables Vol C Tables 4.2.6.8 and 6.1.1.4'
P P 0.1023 0.0942 'International Tables Vol C Tables 4.2.6.8 and 6.1.1.4'

loop_
_geom_angle_atom_site_label_1
_geom_angle_atom_site_label_2
_geom_angle_atom_site_label_3
_geom_angle
O1 P1 N3 107.20(9)
O1 P1 N2 119.12(9)
N3 P1 N2 107.79(9)
O1 P1 N1 116.50(9)
N3 P1 N1 110.98(9)
N2 P1 N1 94.67(9)
C23 O3 C22 109.82(16)
C1 N1 C7 120.15(15)
C1 N1 P1 110.41(13)
C7 N1 P1 117.65(13)
C6 N2 C10 117.07(17)
C6 N2 P1 110.04(13)
C10 N2 P1 125.31(14)
C13 N3 P1 123.87(15)
C13 N3 H3 118.1
P1 N3 H3 118.1
C20 N4 C24 126.39(18)
C20 N4 C21 120.51(19)
C24 N4 C21 112.95(17)
N1 C1 C6 103.75(15)
N1 C1 C2 117.74(17)
C6 C1 C2 109.36(18)
N1 C1 H1 108.5
C6 C1 H1 108.5
C2 C1 H1 108.5
C3 C2 C1 108.45(18)
C3 C2 H2A 110.0
C1 C2 H2A 110.0
C3 C2 H2B 110.0
C1 C2 H2B 110.0
H2A C2 H2B 108.4
C2 C3 C4 113.04(17)
C2 C3 H3A 109.0
C4 C3 H3A 109.0
C2 C3 H3B 109.0
C4 C3 H3B 109.0
H3A C3 H3B 107.8
C3 C4 C5 111.8(2)
C3 C4 H4A 109.3
C5 C4 H4A 109.3
C3 C4 H4B 109.3
C5 C4 H4B 109.3
H4A C4 H4B 107.9
C6 C5 C4 107.52(18)
C6 C5 H5A 110.2
C4 C5 H5A 110.2
C6 C5 H5B 110.2
C4 C5 H5B 110.2
H5A C5 H5B 108.5
N2 C6 C5 116.83(17)
N2 C6 C1 104.04(17)
C5 C6 C1 110.57(17)
N2 C6 H6 108.4
C5 C6 H6 108.4
C1 C6 H6 108.4
N1 C7 C8 113.32(17)
N1 C7 C9 111.64(18)
C8 C7 C9 111.32(17)
N1 C7 H7 106.7
C8 C7 H7 106.7
C9 C7 H7 106.7
C7 C8 H8A 109.5
C7 C8 H8B 109.5
H8A C8 H8B 109.5
C7 C8 H8C 109.5
H8A C8 H8C 109.5
H8B C8 H8C 109.5
C7 C9 H9A 109.5
C7 C9 H9B 109.5
H9A C9 H9B 109.5
C7 C9 H9C 109.5
H9A C9 H9C 109.5
H9B C9 H9C 109.5
N2 C10 C12 111.45(18)
N2 C10 C11 112.86(18)
C12 C10 C11 111.18(17)
N2 C10 H10 107.0
C12 C10 H10 107.0
C11 C10 H10 107.0
C10 C11 H11A 109.5
C10 C11 H11B 109.5
H11A C11 H11B 109.5
C10 C11 H11C 109.5
H11A C11 H11C 109.5
H11B C11 H11C 109.5
C10 C12 H12A 109.5
C10 C12 H12B 109.5
H12A C12 H12B 109.5
C10 C12 H12C 109.5
H12A C12 H12C 109.5
H12B C12 H12C 109.5
N3 C13 C14 113.17(15)
N3 C13 C20 106.86(17)
C14 C13 C20 109.88(17)
N3 C13 H13 109.0
C14 C13 H13 109.0
C20 C13 H13 109.0
C19 C14 C15 119.08(19)
C19 C14 C13 120.8(2)
C15 C14 C13 120.1(2)
C14 C15 C16 120.2(2)
C14 C15 H15 119.9
C16 C15 H15 119.9
C17 C16 C15 120.2(2)
C17 C16 H16 119.9
C15 C16 H16 119.9
C16 C17 C18 120.1(2)
C16 C17 H17 120.0
C18 C17 H17 120.0
C19 C18 C17 119.6(2)
C19 C18 H18 120.2
C17 C18 H18 120.2
C18 C19 C14 120.9(2)
C18 C19 H19 119.6
C14 C19 H19 119.6
O2 C20 N4 122.7(2)
O2 C20 C13 119.79(19)
N4 C20 C13 117.40(19)
N4 C21 C22 110.51(18)
N4 C21 H21A 109.5
C22 C21 H21A 109.5
N4 C21 H21B 109.5
C22 C21 H21B 109.5
H21A C21 H21B 108.1
O3 C22 C21 112.1(2)
O3 C22 H22A 109.2
C21 C22 H22A 109.2
O3 C22 H22B 109.2
C21 C22 H22B 109.2
H22A C22 H22B 107.9
O3 C23 C24 110.95(18)
O3 C23 H23A 109.4
C24 C23 H23A 109.4
O3 C23 H23B 109.4
C24 C23 H23B 109.5
H23A C23 H23B 108.0
N4 C24 C23 108.58(18)
N4 C24 H24A 110.0
C23 C24 H24A 110.0
N4 C24 H24B 110.0
C23 C24 H24B 110.0
H24A C24 H24B 108.4

loop_
_geom_bond_atom_site_label_1
_geom_bond_atom_site_label_2
_geom_bond_distance
P1 O1 1.4776(17)
P1 N3 1.6536(17)
P1 N2 1.6609(18)
P1 N1 1.6775(16)
O2 C20 1.230(3)
O3 C23 1.426(3)
O3 C22 1.428(3)
N1 C1 1.469(3)
N1 C7 1.485(3)
N2 C6 1.472(3)
N2 C10 1.474(2)
N3 C13 1.458(3)
N3 H3 0.8800
N4 C20 1.346(3)
N4 C24 1.464(3)
N4 C21 1.466(3)
C1 C6 1.523(3)
C1 C2 1.529(3)
C1 H1 1.0000
C2 C3 1.526(3)
C2 H2A 0.9900
C2 H2B 0.9900
C3 C4 1.535(3)
C3 H3A 0.9900
C3 H3B 0.9900
C4 C5 1.537(3)
C4 H4A 0.9900
C4 H4B 0.9900
C5 C6 1.513(3)
C5 H5A 0.9900
C5 H5B 0.9900
C6 H6 1.0000
C7 C8 1.516(3)
C7 C9 1.521(3)
C7 H7 1.0000
C8 H8A 0.9800
C8 H8B 0.9800
C8 H8C 0.9800
C9 H9A 0.9800
C9 H9B 0.9800
C9 H9C 0.9800
C10 C12 1.518(3)
C10 C11 1.531(3)
C10 H10 1.0000
C11 H11A 0.9800
C11 H11B 0.9800
C11 H11C 0.9800
C12 H12A 0.9800
C12 H12B 0.9800
C12 H12C 0.9800
C13 C14 1.525(3)
C13 C20 1.546(3)
C13 H13 1.0000
C14 C19 1.386(3)
C14 C15 1.388(3)
C15 C16 1.395(3)
C15 H15 0.9500
C16 C17 1.373(4)
C16 H16 0.9500
C17 C18 1.390(4)
C17 H17 0.9500
C18 C19 1.385(3)
C18 H18 0.9500
C19 H19 0.9500
C21 C22 1.514(3)
C21 H21A 0.9900
C21 H21B 0.9900
C22 H22A 0.9900
C22 H22B 0.9900
C23 C24 1.515(3)
C23 H23A 0.9900
C23 H23B 0.9900
C24 H24A 0.9900
C24 H24B 0.9900
